data_4124884
loop_
_publ_author_name
'Yang, Youqing'
'Qiu, Xiaodong'
'Zhao, Yue'
'Mu, Yucheng'
'Shi, Zhuangzhi'

_publ_section_title
;
 Palladium-Catalyzed C-H Arylation of Indoles at the C7 Position.
;
_journal_issue 2
_journal_name_full 'Journal of the American Chemical Society'
_journal_page_first 495
_journal_page_last 498
_journal_paper_doi 10.1021/jacs.5b11569
_journal_volume 138
_journal_year 2016
_chemical_formula_sum 'C22 H27 F N O P'
_chemical_formula_weight 371.42
_chemical_name_systematic
; 
 ? 
;
_space_group_IT_number 14
_symmetry_cell_setting monoclinic
_symmetry_space_group_name_Hall '-P 2yn'
_symmetry_space_group_name_H-M 'P 1 21/n 1'
_atom_sites_solution_hydrogens geom
_atom_sites_solution_primary direct
_atom_sites_solution_secondary difmap
_audit_creation_method SHELXL-97
_cell_angle_alpha 90.00
_cell_angle_beta 102.865(9)
_cell_angle_gamma 90.00
_cell_formula_units_Z 4
_cell_length_a 7.771(4)
_cell_length_b 19.100(10)
_cell_length_c 14.003(7)
_cell_measurement_reflns_used 2887
_cell_measurement_temperature 296(2)
_cell_measurement_theta_max 24.13
_cell_measurement_theta_min 2.60
_cell_volume 2026.2(18)
_computing_cell_refinement 'Bruker SAINT'
_computing_data_collection 'Bruker APEX2'
_computing_data_reduction 'Bruker SAINT'
_computing_molecular_graphics 'Bruker SHELXTL'
_computing_publication_material 'Bruker SHELXTL'
_computing_structure_refinement 'SHELXL-97 (Sheldrick, 1997)'
_computing_structure_solution 'SHELXS-97 (Sheldrick, 1990)'
_diffrn_ambient_temperature 296(2)
_diffrn_measured_fraction_theta_full 0.999
_diffrn_measured_fraction_theta_max 0.999
_diffrn_measurement_device_type 'Bruker APEX-II CCD'
_diffrn_measurement_method '\f and \w scans'
_diffrn_radiation_monochromator graphite
_diffrn_radiation_source 'fine-focus sealed tube'
_diffrn_radiation_type MoK\a
_diffrn_radiation_wavelength 0.71073
_diffrn_reflns_av_R_equivalents 0.0316
_diffrn_reflns_av_sigmaI/netI 0.0351
_diffrn_reflns_limit_h_max 8
_diffrn_reflns_limit_h_min -9
_diffrn_reflns_limit_k_max 17
_diffrn_reflns_limit_k_min -22
_diffrn_reflns_limit_l_max 15
_diffrn_reflns_limit_l_min -16
_diffrn_reflns_number 11042
_diffrn_reflns_theta_full 25.01
_diffrn_reflns_theta_max 25.01
_diffrn_reflns_theta_min 1.83
_exptl_absorpt_coefficient_mu 0.155
_exptl_absorpt_correction_T_max 0.9668
_exptl_absorpt_correction_T_min 0.9580
_exptl_absorpt_correction_type multi-scan
_exptl_absorpt_process_details sadabs
_exptl_crystal_colour colorless
_exptl_crystal_density_diffrn 1.218
_exptl_crystal_density_method 'not measured'
_exptl_crystal_description block
_exptl_crystal_F_000 792
_exptl_crystal_size_max 0.28
_exptl_crystal_size_mid 0.25
_exptl_crystal_size_min 0.22
_refine_diff_density_max 0.371
_refine_diff_density_min -0.344
_refine_diff_density_rms 0.044
_refine_ls_extinction_method none
_refine_ls_goodness_of_fit_ref 1.052
_refine_ls_hydrogen_treatment mixed
_refine_ls_matrix_type full
_refine_ls_number_parameters 241
_refine_ls_number_reflns 3574
_refine_ls_number_restraints 0
_refine_ls_restrained_S_all 1.052
_refine_ls_R_factor_all 0.0743
_refine_ls_R_factor_gt 0.0571
_refine_ls_shift/su_max 0.000
_refine_ls_shift/su_mean 0.000
_refine_ls_structure_factor_coef Fsqd
_refine_ls_weighting_details 'calc w=1/[\s^2^(Fo^2^)+(0.0781P)^2^+1.2325P] where P=(Fo^2^+2Fc^2^)/3'
_refine_ls_weighting_scheme calc
_refine_ls_wR_factor_gt 0.1531
_refine_ls_wR_factor_ref 0.1680
_reflns_number_gt 2763
_reflns_number_total 3574
_reflns_threshold_expression >2sigma(I)
_cod_data_source_file ja5b11569_si_005.cif
_cod_data_source_block 20150722szzy_0m
_cod_depositor_comments
;
The following automatic conversions were performed:

'_symmetry_cell_setting' value 'Monoclinic' changed to 'monoclinic'
according to
/usr/data/users/saulius/crontab/automatic-downloads/current/ACS/lib/dictionaries/cif_core.dic
dictionary named 'cif_core.dic' version 2.4.2 from 2011-04-26.

Automatic conversion script
Id: cif_fix_values 4268 2015-11-12 08:31:59Z antanas 
;
_cod_original_cell_volume 2026.2(19)
_cod_original_sg_symbol_H-M 'P2(1)/n  '
_cod_database_code 4124884

loop_
_symmetry_equiv_pos_as_xyz
'x, y, z'
'-x+1/2, y+1/2, -z+1/2'
'-x, -y, -z'
'x-1/2, -y-1/2, z-1/2'

loop_
_atom_site_label
_atom_site_type_symbol
_atom_site_fract_x
_atom_site_fract_y
_atom_site_fract_z
_atom_site_U_iso_or_equiv
_atom_site_adp_type
_atom_site_occupancy
_atom_site_symmetry_multiplicity
_atom_site_calc_flag
_atom_site_refinement_flags
C1 C -0.2198(8) 0.4099(2) 0.8122(4) 0.0961(15) Uani 1 1 d .
C2 C -0.0447(9) 0.42017(19) 0.8516(3) 0.0994(16) Uani 1 1 d .
H2 H -0.0053 0.4341 0.9164 0.119 Uiso 1 1 calc R
C3 C 0.0755(6) 0.40879(17) 0.7901(2) 0.0758(10) Uani 1 1 d .
H3 H 0.1960 0.4151 0.8141 0.091 Uiso 1 1 calc R
C4 C 0.0113(4) 0.38822(14) 0.6944(2) 0.0540(8) Uani 1 1 d .
C5 C -0.1697(5) 0.37992(17) 0.6602(3) 0.0694(9) Uani 1 1 d .
H5 H -0.2130 0.3665 0.5955 0.083 Uiso 1 1 calc R
C6 C -0.2864(6) 0.3909(2) 0.7194(3) 0.0883(12) Uani 1 1 d .
H6 H -0.4073 0.3854 0.6958 0.106 Uiso 1 1 calc R
C7 C 0.1331(4) 0.38382(14) 0.6255(2) 0.0511(7) Uani 1 1 d .
C8 C 0.1776(5) 0.44774(17) 0.5896(3) 0.0724(10) Uani 1 1 d .
H8 H 0.1351 0.4884 0.6128 0.087 Uiso 1 1 calc R
C9 C 0.2818(6) 0.4543(2) 0.5212(3) 0.0845(12) Uani 1 1 d .
H9 H 0.3073 0.4984 0.5000 0.101 Uiso 1 1 calc R
C10 C 0.3460(5) 0.39637(18) 0.4856(2) 0.0707(10) Uani 1 1 d .
H10 H 0.4154 0.4005 0.4397 0.085 Uiso 1 1 calc R
C11 C 0.3073(4) 0.33060(16) 0.51819(19) 0.0518(7) Uani 1 1 d .
C12 C 0.2023(3) 0.32401(14) 0.58909(18) 0.0440(6) Uani 1 1 d .
C13 C 0.3511(4) 0.26218(16) 0.4914(2) 0.0580(8) Uani 1 1 d .
H13 H 0.4185 0.2511 0.4463 0.070 Uiso 1 1 calc R
C14 C 0.2775(4) 0.21666(17) 0.5429(2) 0.0603(8) Uani 1 1 d .
H14 H 0.2871 0.1683 0.5387 0.072 Uiso 1 1 calc R
C15 C 0.3311(4) 0.17177(17) 0.7743(2) 0.0620(8) Uani 1 1 d .
C16 C 0.4628(6) 0.2323(3) 0.7873(4) 0.1203(19) Uani 1 1 d .
H16A H 0.4171 0.2711 0.8175 0.180 Uiso 1 1 calc R
H16B H 0.4809 0.2463 0.7244 0.180 Uiso 1 1 calc R
H16C H 0.5730 0.2175 0.8280 0.180 Uiso 1 1 calc R
C17 C 0.4112(6) 0.1071(2) 0.7331(3) 0.0974(14) Uani 1 1 d .
H17A H 0.4381 0.1189 0.6714 0.146 Uiso 1 1 calc R
H17B H 0.3277 0.0692 0.7240 0.146 Uiso 1 1 calc R
H17C H 0.5174 0.0930 0.7784 0.146 Uiso 1 1 calc R
C18 C 0.2945(5) 0.1508(2) 0.8736(2) 0.0775(10) Uani 1 1 d .
H18A H 0.4037 0.1392 0.9180 0.116 Uiso 1 1 calc R
H18B H 0.2174 0.1110 0.8652 0.116 Uiso 1 1 calc R
H18C H 0.2396 0.1892 0.8996 0.116 Uiso 1 1 calc R
C19 C -0.0386(4) 0.14031(17) 0.6374(2) 0.0611(8) Uani 1 1 d .
C20 C 0.0104(7) 0.0899(3) 0.5653(4) 0.132(2) Uani 1 1 d .
H20A H 0.1171 0.0658 0.5955 0.197 Uiso 1 1 calc R
H20B H 0.0283 0.1152 0.5091 0.197 Uiso 1 1 calc R
H20C H -0.0830 0.0565 0.5453 0.197 Uiso 1 1 calc R
C21 C -0.0967(5) 0.09835(19) 0.7177(3) 0.0810(11) Uani 1 1 d .
H21A H -0.1987 0.0708 0.6893 0.121 Uiso 1 1 calc R
H21B H -0.1254 0.1299 0.7653 0.121 Uiso 1 1 calc R
H21C H -0.0026 0.0680 0.7491 0.121 Uiso 1 1 calc R
F1 F -0.3305(5) 0.42216(15) 0.8747(2) 0.1638(16) Uani 1 1 d .
N1 N 0.1832(3) 0.25121(11) 0.60459(16) 0.0491(6) Uani 1 1 d .
O1 O 0.0387(3) 0.25180(10) 0.75872(15) 0.0626(6) Uani 1 1 d .
P1 P 0.12272(10) 0.20622(3) 0.69859(5) 0.0436(2) Uani 1 1 d .
C22 C -0.1991(6) 0.1852(3) 0.5857(4) 0.1129(16) Uani 1 1 d .
H22A H -0.1711 0.2090 0.5307 0.169 Uiso 1 1 calc R
H22B H -0.2258 0.2190 0.6310 0.169 Uiso 1 1 calc R
H22C H -0.2995 0.1554 0.5636 0.169 Uiso 1 1 calc R

loop_
_atom_site_aniso_label
_atom_site_aniso_U_11
_atom_site_aniso_U_22
_atom_site_aniso_U_33
_atom_site_aniso_U_23
_atom_site_aniso_U_13
_atom_site_aniso_U_12
C1 0.148(4) 0.067(2) 0.098(3) 0.026(2) 0.078(3) 0.038(3)
C2 0.193(5) 0.059(2) 0.056(2) 0.0033(17) 0.051(3) 0.019(3)
C3 0.117(3) 0.0559(19) 0.0566(19) -0.0031(15) 0.0230(19) 0.0074(19)
C4 0.079(2) 0.0363(14) 0.0517(16) 0.0035(12) 0.0257(15) 0.0069(13)
C5 0.077(3) 0.067(2) 0.073(2) 0.0099(17) 0.0352(19) 0.0095(17)
C6 0.096(3) 0.081(3) 0.104(3) 0.029(2) 0.058(3) 0.022(2)
C7 0.0593(18) 0.0476(15) 0.0485(15) 0.0008(12) 0.0166(13) -0.0028(13)
C8 0.099(3) 0.0478(17) 0.080(2) -0.0017(16) 0.039(2) -0.0096(17)
C9 0.110(3) 0.059(2) 0.096(3) 0.0096(19) 0.049(2) -0.020(2)
C10 0.076(2) 0.079(2) 0.067(2) 0.0080(17) 0.0360(18) -0.0181(18)
C11 0.0489(17) 0.0640(18) 0.0441(14) 0.0042(13) 0.0136(12) -0.0040(13)
C12 0.0439(15) 0.0478(15) 0.0403(13) 0.0036(11) 0.0095(11) -0.0020(11)
C13 0.0577(19) 0.0713(19) 0.0507(16) 0.0018(14) 0.0242(14) 0.0075(15)
C14 0.076(2) 0.0569(18) 0.0570(17) 0.0005(14) 0.0342(16) 0.0113(15)
C15 0.0547(19) 0.069(2) 0.0603(18) 0.0178(15) 0.0076(15) -0.0008(15)
C16 0.094(3) 0.128(4) 0.117(4) 0.039(3) -0.024(3) -0.045(3)
C17 0.087(3) 0.120(3) 0.094(3) 0.034(3) 0.037(2) 0.052(3)
C18 0.093(3) 0.086(2) 0.0525(18) 0.0154(17) 0.0155(18) 0.019(2)
C19 0.061(2) 0.0644(19) 0.0601(18) -0.0058(15) 0.0195(15) -0.0102(15)
C20 0.143(4) 0.141(4) 0.136(4) -0.089(4) 0.085(4) -0.073(4)
C21 0.085(3) 0.072(2) 0.094(3) -0.005(2) 0.038(2) -0.0253(19)
F1 0.259(4) 0.124(2) 0.168(3) 0.048(2) 0.173(3) 0.078(2)
N1 0.0614(15) 0.0452(13) 0.0473(13) 0.0030(10) 0.0263(11) 0.0054(10)
O1 0.0926(16) 0.0460(11) 0.0610(12) 0.0045(9) 0.0421(12) 0.0131(10)
P1 0.0517(4) 0.0401(4) 0.0431(4) 0.0019(3) 0.0190(3) 0.0033(3)
C22 0.074(3) 0.126(4) 0.121(4) 0.021(3) -0.014(3) -0.017(3)

loop_
_atom_type_symbol
_atom_type_description
_atom_type_scat_dispersion_real
_atom_type_scat_dispersion_imag
_atom_type_scat_source
C C 0.0033 0.0016 'International Tables Vol C Tables 4.2.6.8 and 6.1.1.4'
H H 0.0000 0.0000 'International Tables Vol C Tables 4.2.6.8 and 6.1.1.4'
N N 0.0061 0.0033 'International Tables Vol C Tables 4.2.6.8 and 6.1.1.4'
O O 0.0106 0.0060 'International Tables Vol C Tables 4.2.6.8 and 6.1.1.4'
P P 0.1023 0.0942 'International Tables Vol C Tables 4.2.6.8 and 6.1.1.4'
F F 0.0171 0.0103 'International Tables Vol C Tables 4.2.6.8 and 6.1.1.4'

loop_
_geom_angle_atom_site_label_1
_geom_angle_atom_site_label_2
_geom_angle_atom_site_label_3
_geom_angle
C6 C1 C2 124.6(4)
C6 C1 F1 120.2(5)
C2 C1 F1 115.2(5)
C1 C2 C3 117.7(4)
C1 C2 H2 121.2
C3 C2 H2 121.2
C4 C3 C2 119.2(4)
C4 C3 H3 120.4
C2 C3 H3 120.4
C3 C4 C5 119.1(3)
C3 C4 C7 119.9(3)
C5 C4 C7 120.5(3)
C6 C5 C4 121.8(4)
C6 C5 H5 119.1
C4 C5 H5 119.1
C1 C6 C5 117.6(5)
C1 C6 H6 121.2
C5 C6 H6 121.2
C8 C7 C12 115.9(3)
C8 C7 C4 115.2(3)
C12 C7 C4 128.8(2)
C9 C8 C7 123.8(3)
C9 C8 H8 118.1
C7 C8 H8 118.1
C10 C9 C8 119.9(3)
C10 C9 H9 120.0
C8 C9 H9 120.0
C9 C10 C11 119.5(3)
C9 C10 H10 120.2
C11 C10 H10 120.2
C10 C11 C13 131.4(3)
C10 C11 C12 120.5(3)
C13 C11 C12 108.1(2)
C7 C12 N1 132.8(2)
C7 C12 C11 120.4(2)
N1 C12 C11 106.8(2)
C14 C13 C11 107.4(2)
C14 C13 H13 126.3
C11 C13 H13 126.3
C13 C14 N1 111.6(3)
C13 C14 H14 124.2
N1 C14 H14 124.2
C16 C15 C18 110.1(3)
C16 C15 C17 109.5(3)
C18 C15 C17 107.5(3)
C16 C15 P1 106.1(3)
C18 C15 P1 107.3(2)
C17 C15 P1 116.3(3)
C15 C16 H16A 109.5
C15 C16 H16B 109.5
H16A C16 H16B 109.5
C15 C16 H16C 109.5
H16A C16 H16C 109.5
H16B C16 H16C 109.5
C15 C17 H17A 109.5
C15 C17 H17B 109.5
H17A C17 H17B 109.5
C15 C17 H17C 109.5
H17A C17 H17C 109.5
H17B C17 H17C 109.5
C15 C18 H18A 109.5
C15 C18 H18B 109.5
H18A C18 H18B 109.5
C15 C18 H18C 109.5
H18A C18 H18C 109.5
H18B C18 H18C 109.5
C20 C19 C21 108.6(3)
C20 C19 C22 109.8(4)
C21 C19 C22 107.1(3)
C20 C19 P1 120.1(3)
C21 C19 P1 107.3(2)
C22 C19 P1 103.4(3)
C19 C20 H20A 109.5
C19 C20 H20B 109.5
H20A C20 H20B 109.5
C19 C20 H20C 109.5
H20A C20 H20C 109.5
H20B C20 H20C 109.5
C19 C21 H21A 109.5
C19 C21 H21B 109.5
H21A C21 H21B 109.5
C19 C21 H21C 109.5
H21A C21 H21C 109.5
H21B C21 H21C 109.5
C14 N1 C12 106.1(2)
C14 N1 P1 120.04(19)
C12 N1 P1 131.35(18)
O1 P1 N1 112.07(12)
O1 P1 C15 109.16(15)
N1 P1 C15 105.21(13)
O1 P1 C19 109.23(14)
N1 P1 C19 104.94(13)
C15 P1 C19 116.17(16)
C19 C22 H22A 109.5
C19 C22 H22B 109.5
H22A C22 H22B 109.5
C19 C22 H22C 109.5
H22A C22 H22C 109.5
H22B C22 H22C 109.5

loop_
_geom_bond_atom_site_label_1
_geom_bond_atom_site_label_2
_geom_bond_distance
C1 C6 1.337(7)
C1 C2 1.364(7)
C1 F1 1.377(4)
C2 C3 1.421(6)
C2 H2 0.9300
C3 C4 1.379(5)
C3 H3 0.9300
C4 C5 1.390(5)
C4 C7 1.498(4)
C5 C6 1.374(5)
C5 H5 0.9300
C6 H6 0.9300
C7 C8 1.392(4)
C7 C12 1.406(4)
C8 C9 1.391(5)
C8 H8 0.9300
C9 C10 1.354(5)
C9 H9 0.9300
C10 C11 1.392(4)
C10 H10 0.9300
C11 C13 1.422(4)
C11 C12 1.424(4)
C12 N1 1.420(3)
C13 C14 1.337(4)
C13 H13 0.9300
C14 N1 1.414(3)
C14 H14 0.9300
C15 C16 1.528(5)
C15 C18 1.533(4)
C15 C17 1.552(5)
C15 P1 1.848(3)
C16 H16A 0.9600
C16 H16B 0.9600
C16 H16C 0.9600
C17 H17A 0.9600
C17 H17B 0.9600
C17 H17C 0.9600
C18 H18A 0.9600
C18 H18B 0.9600
C18 H18C 0.9600
C19 C20 1.504(5)
C19 C21 1.529(4)
C19 C22 1.553(5)
C19 P1 1.847(3)
C20 H20A 0.9600
C20 H20B 0.9600
C20 H20C 0.9600
C21 H21A 0.9600
C21 H21B 0.9600
C21 H21C 0.9600
N1 P1 1.723(2)
O1 P1 1.4620(19)
C22 H22A 0.9600
C22 H22B 0.9600
C22 H22C 0.9600

loop_
_geom_torsion_atom_site_label_1
_geom_torsion_atom_site_label_2
_geom_torsion_atom_site_label_3
_geom_torsion_atom_site_label_4
_geom_torsion
C6 C1 C2 C3 -1.0(6)
F1 C1 C2 C3 -179.5(3)
C1 C2 C3 C4 0.1(5)
C2 C3 C4 C5 0.7(5)
C2 C3 C4 C7 173.1(3)
C3 C4 C5 C6 -0.7(5)
C7 C4 C5 C6 -173.0(3)
C2 C1 C6 C5 1.1(6)
F1 C1 C6 C5 179.5(3)
C4 C5 C6 C1 -0.2(5)
C3 C4 C7 C8 -76.9(4)
C5 C4 C7 C8 95.4(4)
C3 C4 C7 C12 106.0(4)
C5 C4 C7 C12 -81.7(4)
C12 C7 C8 C9 0.8(5)
C4 C7 C8 C9 -176.7(4)
C7 C8 C9 C10 0.1(6)
C8 C9 C10 C11 -0.2(6)
C9 C10 C11 C13 177.6(4)
C9 C10 C11 C12 -0.5(5)
C8 C7 C12 N1 -177.6(3)
C4 C7 C12 N1 -0.5(5)
C8 C7 C12 C11 -1.5(4)
C4 C7 C12 C11 175.6(3)
C10 C11 C12 C7 1.4(4)
C13 C11 C12 C7 -177.1(3)
C10 C11 C12 N1 178.4(3)
C13 C11 C12 N1 -0.1(3)
C10 C11 C13 C14 -178.3(3)
C12 C11 C13 C14 -0.1(3)
C11 C13 C14 N1 0.2(4)
C13 C14 N1 C12 -0.2(3)
C13 C14 N1 P1 -164.3(2)
C7 C12 N1 C14 176.6(3)
C11 C12 N1 C14 0.2(3)
C7 C12 N1 P1 -21.8(5)
C11 C12 N1 P1 161.7(2)
C14 N1 P1 O1 175.6(2)
C12 N1 P1 O1 16.2(3)
C14 N1 P1 C15 57.1(3)
C12 N1 P1 C15 -102.4(3)
C14 N1 P1 C19 -66.0(3)
C12 N1 P1 C19 134.6(3)
C16 C15 P1 O1 -74.8(3)
C18 C15 P1 O1 42.9(3)
C17 C15 P1 O1 163.2(2)
C16 C15 P1 N1 45.6(3)
C18 C15 P1 N1 163.3(2)
C17 C15 P1 N1 -76.4(3)
C16 C15 P1 C19 161.2(3)
C18 C15 P1 C19 -81.1(3)
C17 C15 P1 C19 39.2(3)
C20 C19 P1 O1 175.7(3)
C21 C19 P1 O1 -59.9(3)
C22 C19 P1 O1 53.1(3)
C20 C19 P1 N1 55.4(4)
C21 C19 P1 N1 179.8(2)
C22 C19 P1 N1 -67.3(3)
C20 C19 P1 C15 -60.4(4)
C21 C19 P1 C15 64.1(3)
C22 C19 P1 C15 177.0(2)
